data_2243537
loop_
_publ_author_name
'Blade, Helen'
'Blundell, Charles D.'
'Vitorica-Yrezabal, I\~nigo J.'

_publ_section_title
;
 Crystal structures of tolfenamic acid polymorphic forms I and II with
 precise hydrogen-atom positions for nuclear magnetic resonance studies
;
_journal_coeditor_code HB7936
_journal_issue 9
_journal_name_full 'Acta Crystallographica Section E'
_journal_page_first 1421
_journal_page_last 1426
_journal_paper_doi 10.1107/S2056989020010841
_journal_volume 76
_journal_year 2020
_chemical_formula_moiety 'C14 H12 Cl N O2'
_chemical_formula_sum 'C14 H12 Cl N O2'
_chemical_formula_weight 261.709
_space_group_crystal_system monoclinic
_space_group_IT_number 14
_space_group_name_Hall '-P 2yn'
_space_group_name_H-M_alt 'P 1 21/n 1'
_atom_sites_solution_primary dual
_audit_creation_method
;
Olex2 1.3
(compiled 2019.09.11 svn.r3662 for OlexSys, GUI svn.r5938)
;
_cell_angle_alpha 90
_cell_angle_beta 94.235(4)
_cell_angle_gamma 90
_cell_formula_units_Z 4
_cell_length_a 3.84618(14)
_cell_length_b 21.9502(7)
_cell_length_c 14.1764(5)
_cell_measurement_reflns_used 6709
_cell_measurement_temperature 150.00(10)
_cell_measurement_theta_max 40.5920
_cell_measurement_theta_min 2.3370
_cell_volume 1193.57(7)
_computing_cell_refinement
;
CrysAlisPro (Rigaku OD, 2017)
;
_computing_data_collection
;
CrysAlisPro (Rigaku OD, 2017)
;
_computing_data_reduction
;
CrysAlisPro (Rigaku OD, 2017)
;
_computing_molecular_graphics
;
<i>OLEX2</i> (Dolomanov <i>et al.</i>,  2009)
;
_computing_publication_material
;
<i>OLEX2</i> (Dolomanov <i>et al.</i>,  2009)
;
_computing_structure_refinement
;
<i>olex2.refine</i> (Bourhis <i>et al.</i>,  2015)
;
_computing_structure_solution
;
SHELXT (Sheldrick, 2015a)
;
_diffrn_ambient_temperature 150.00(10)
_diffrn_detector 'CCD plate'
_diffrn_measured_fraction_theta_full 0.9986
_diffrn_measured_fraction_theta_max 0.9664
_diffrn_measurement_device 'four-circle diffractometer'
_diffrn_measurement_device_type 'XtaLAB AFC11 (RINC): Kappa single'
_diffrn_measurement_method '\w scans'
_diffrn_radiation_monochromator graphite
_diffrn_radiation_probe x-ray
_diffrn_radiation_type 'Mo K\a'
_diffrn_radiation_wavelength 0.71073
_diffrn_reflns_av_R_equivalents 0.0324
_diffrn_reflns_av_unetI/netI 0.0468
_diffrn_reflns_limit_h_max 7
_diffrn_reflns_limit_h_min -7
_diffrn_reflns_limit_k_max 40
_diffrn_reflns_limit_k_min -33
_diffrn_reflns_limit_l_max 19
_diffrn_reflns_limit_l_min -26
_diffrn_reflns_number 22189
_diffrn_reflns_theta_full 25.2417
_diffrn_reflns_theta_max 41.81
_diffrn_reflns_theta_min 2.35
_diffrn_source 'fine-focus sealed X-ray tube'
_exptl_absorpt_coefficient_mu 0.312
_exptl_absorpt_correction_T_max 1.00000
_exptl_absorpt_correction_T_min 0.15348
_exptl_absorpt_correction_type multi-scan
_exptl_absorpt_process_details
;
(CrysAlisPro; Rigaku, 2017)
;
_exptl_crystal_colour 'clear light colourless'
_exptl_crystal_density_diffrn 1.456
_exptl_crystal_description needle
_exptl_crystal_F_000 544.838
_exptl_crystal_size_max 0.55
_exptl_crystal_size_mid 0.05
_exptl_crystal_size_min 0.05
_refine_diff_density_max 0.8126
_refine_diff_density_min -0.5438
_refine_ls_goodness_of_fit_ref 1.0976
_refine_ls_hydrogen_treatment refall
_refine_ls_matrix_type full
_refine_ls_number_constraints 0
_refine_ls_number_parameters 271
_refine_ls_number_reflns 7967
_refine_ls_number_restraints 0
_refine_ls_restrained_S_all 1.0976
_refine_ls_R_factor_all 0.0755
_refine_ls_R_factor_gt 0.0456
_refine_ls_shift/su_max 0.0009
_refine_ls_shift/su_mean 0.0001
_refine_ls_structure_factor_coef Fsqd
_refine_ls_weighting_details 'w=1/[\s^2^(Fo^2^)+(0.0284P)^2^] where P=(Fo^2^+2Fc^2^)/3'
_refine_ls_weighting_scheme calc
_refine_ls_wR_factor_gt 0.0707
_refine_ls_wR_factor_ref 0.0765
_reflns_number_gt 5973
_reflns_number_total 7967
_reflns_threshold_expression I>=2\s(I)
_cod_data_source_file hb7936sup1.cif
_cod_data_source_block II
_cod_original_sg_symbol_Hall '-P 2ybc (x-z,y,z)'
_cod_database_code 2243537

loop_
_space_group_symop_id
_space_group_symop_operation_xyz
1 x,y,z
2 -x+1/2,y+1/2,-z+1/2
3 -x,-y,-z
4 x-1/2,-y-1/2,z-1/2

loop_
_atom_site_type_symbol
_atom_site_label
_atom_site_fract_x
_atom_site_fract_y
_atom_site_fract_z
_atom_site_U_iso_or_equiv
_atom_site_adp_type
_atom_site_occupancy
Cl Cl17 0.16061(4) 0.163247(7) 0.476783(12) 0.02253(4) Uani 1.000000
C C5 0.30783(14) 0.20431(2) 0.38283(4) 0.01663(10) Uani 1.000000
C C6 0.34927(14) 0.26716(2) 0.39149(4) 0.01586(10) Uani 1.000000
C C8 0.48962(13) 0.40676(2) 0.26010(4) 0.01554(10) Uani 1.000000
C C2 0.55157(16) 0.26655(3) 0.23271(5) 0.01887(11) Uani 1.000000
C C1 0.47434(14) 0.29837(2) 0.31392(4) 0.01676(10) Uani 1.000000
C C4 0.37873(15) 0.17219(3) 0.30233(5) 0.01955(11) Uani 1.000000
C C9 0.60895(14) 0.46663(2) 0.28302(4) 0.01549(10) Uani 1.000000
O O16 0.89072(14) 0.53791(2) 0.38625(4) 0.02738(11) Uani 1.000000
C C11 0.39417(16) 0.50278(3) 0.12791(5) 0.02097(12) Uani 1.000000
N N7 0.54116(16) 0.36075(2) 0.32481(4) 0.02311(11) Uani 1.000000
C C13 0.31026(14) 0.39744(2) 0.17112(4) 0.01695(10) Uani 1.000000
O O15 0.81422(14) 0.44483(2) 0.44188(4) 0.02923(12) Uani 1.000000
C C10 0.56103(15) 0.51329(2) 0.21575(5) 0.01865(11) Uani 1.000000
C C3 0.50114(16) 0.20406(3) 0.22700(5) 0.02053(11) Uani 1.000000
C C12 0.26535(15) 0.44447(3) 0.10676(5) 0.01917(11) Uani 1.000000
C C14 0.77823(15) 0.48161(2) 0.37589(5) 0.01896(11) Uani 1.000000
C C18 0.26524(18) 0.29999(3) 0.47953(5) 0.02301(12) Uani 1.000000
H H13 0.202(2) 0.3529(4) 0.1536(7) 0.036(2) Uani 1.000000
H H10 0.657(3) 0.5586(4) 0.2342(7) 0.042(3) Uani 1.000000
H H2 0.662(2) 0.2909(4) 0.1761(7) 0.039(2) Uani 1.000000
H H4 0.340(3) 0.1233(4) 0.3007(8) 0.046(3) Uani 1.000000
H H11 0.358(3) 0.5389(5) 0.0775(9) 0.055(3) Uani 1.000000
H H12 0.121(3) 0.4359(4) 0.0404(8) 0.043(3) Uani 1.000000
H H3 0.560(3) 0.1790(5) 0.1640(8) 0.045(3) Uani 1.000000
H H7 0.635(3) 0.3758(4) 0.3898(8) 0.042(3) Uani 1.000000
H H16 1.001(4) 0.5449(6) 0.4513(10) 0.039(3) Uani 1.000000
H H18A 0.043(3) 0.2800(6) 0.5101(10) 0.070(4) Uani 1.000000
H H18B 0.199(5) 0.3458(5) 0.4672(10) 0.093(6) Uani 1.000000
H H18C 0.466(3) 0.2985(8) 0.5334(9) 0.089(5) Uani 1.000000

loop_
_atom_site_aniso_label
_atom_site_aniso_U_11
_atom_site_aniso_U_22
_atom_site_aniso_U_33
_atom_site_aniso_U_12
_atom_site_aniso_U_13
_atom_site_aniso_U_23
Cl17 0.02704(7) 0.01987(6) 0.02118(8) -0.00156(5) 0.00511(5) 0.00733(5)
C5 0.0188(2) 0.0144(2) 0.0168(3) -0.00081(16) 0.00133(19) 0.00219(18)
C6 0.0194(2) 0.0147(2) 0.0134(2) -0.00062(16) 0.00050(19) 0.00098(18)
C8 0.0197(2) 0.0135(2) 0.0132(2) -0.00254(16) -0.00056(18) -0.00060(17)
C2 0.0249(3) 0.0176(2) 0.0144(3) -0.00347(19) 0.0033(2) 0.0002(2)
C1 0.0226(2) 0.0138(2) 0.0137(3) -0.00380(17) -0.00006(19) 0.00040(18)
C4 0.0251(3) 0.0138(2) 0.0199(3) -0.00124(17) 0.0027(2) 0.00004(19)
C9 0.0187(2) 0.0128(2) 0.0146(2) -0.00135(16) -0.00103(19) -0.00116(17)
O16 0.0437(3) 0.01627(18) 0.0208(2) -0.00765(17) -0.0076(2) -0.00184(17)
C11 0.0278(3) 0.0165(2) 0.0179(3) 0.00172(19) -0.0031(2) 0.0022(2)
N7 0.0388(3) 0.0147(2) 0.0149(2) -0.00749(18) -0.0045(2) 0.00098(17)
C13 0.0196(2) 0.0160(2) 0.0148(3) -0.00141(17) -0.00178(19) -0.00154(18)
O15 0.0505(3) 0.01728(19) 0.0180(2) -0.00828(18) -0.0106(2) -0.00045(16)
C10 0.0240(2) 0.0132(2) 0.0182(3) -0.00090(18) -0.0019(2) 0.00082(19)
C3 0.0279(3) 0.0167(2) 0.0172(3) -0.00086(19) 0.0038(2) -0.0019(2)
C12 0.0222(2) 0.0184(2) 0.0162(3) 0.00175(18) -0.0037(2) -0.0005(2)
C14 0.0264(3) 0.0137(2) 0.0161(3) -0.00261(17) -0.0035(2) -0.00178(19)
C18 0.0300(3) 0.0226(3) 0.0166(3) 0.0012(2) 0.0029(2) -0.0015(2)
H13 0.040(6) 0.040(5) 0.027(7) -0.011(5) -0.002(5) -0.012(5)
H10 0.051(6) 0.032(6) 0.041(7) -0.007(5) -0.005(5) 0.004(5)
H2 0.046(6) 0.038(6) 0.033(7) -0.004(5) 0.010(5) -0.002(5)
H4 0.070(7) 0.020(5) 0.052(8) -0.002(5) 0.025(6) -0.003(5)
H11 0.074(8) 0.033(6) 0.057(9) 0.008(5) -0.008(6) 0.006(6)
H12 0.052(6) 0.033(6) 0.041(7) -0.001(4) -0.013(5) 0.004(5)
H3 0.064(7) 0.031(6) 0.040(8) -0.001(5) -0.002(6) -0.007(5)
H7 0.069(9) 0.023(6) 0.032(8) -0.010(5) -0.003(6) -0.008(5)
H16 0.053(8) 0.037(7) 0.024(8) -0.002(6) -0.007(7) -0.002(6)
H18A 0.063(8) 0.080(9) 0.071(11) -0.015(7) 0.036(7) -0.023(8)
H18B 0.201(18) 0.029(7) 0.051(11) 0.024(8) 0.022(11) -0.008(6)
H18C 0.070(9) 0.145(14) 0.051(10) 0.048(9) -0.014(7) -0.054(9)

loop_
_atom_type_symbol
_atom_type_scat_Cromer_Mann_a1
_atom_type_scat_Cromer_Mann_a2
_atom_type_scat_Cromer_Mann_a3
_atom_type_scat_Cromer_Mann_a4
_atom_type_scat_Cromer_Mann_b1
_atom_type_scat_Cromer_Mann_b2
_atom_type_scat_Cromer_Mann_b3
_atom_type_scat_Cromer_Mann_b4
_atom_type_scat_Cromer_Mann_c
_atom_type_scat_dispersion_source
_atom_type_scat_dispersion_real
_atom_type_scat_dispersion_imag
_atom_type_scat_source
H 0.49300 0.32291 0.14019 0.04081 10.51090 26.12570 3.14236 57.79970 0.0030380000826 'Henke, Gullikson and Davis, At. Data and Nucl. Data Tables, 1993, 54, 2' 0.00000 0.00000 'International Tables'
C 2.31000 1.02000 1.58860 0.86500 20.84390 10.20750 0.56870 51.65120 0.215599998832 'Henke, Gullikson and Davis, At. Data and Nucl. Data Tables, 1993, 54, 2' 0.00347 0.00161 'nternational Tables '
Cl 11.46040 7.19640 6.25560 1.64550 0.01040 1.16620 18.51940 47.77840 -9.55739974976 'Henke, Gullikson and Davis, At. Data and Nucl. Data Tables, 1993, 54, 2' 0.14873 0.16029 'International Tables'
O 3.04850 2.28680 1.54630 0.86700 13.27710 5.70110 0.32390 32.90890 0.250800013542 'Henke, Gullikson and Davis, At. Data and Nucl. Data Tables, 1993, 54, 2' 0.01158 0.00611 'International Tables V'
N 12.21260 3.13220 2.01250 1.16630 0.00570 9.89330 28.99750 0.58260 -11.5290002823 'Henke, Gullikson and Davis, At. Data and Nucl. Data Tables, 1993, 54, 2' 0.00653 0.00323 'International Tables V'

loop_
_geom_angle_atom_site_label_1
_geom_angle_atom_site_label_2
_geom_angle_atom_site_label_3
_geom_angle_site_symmetry_1
_geom_angle_site_symmetry_3
_geom_angle
_geom_angle_publ_flag
C6 C5 Cl17 . . 119.20(5) ?
C4 C5 Cl17 . . 117.59(4) ?
C4 C5 C6 . . 123.21(6) ?
C1 C6 C5 . . 117.11(6) ?
C18 C6 C5 . . 121.33(6) ?
C18 C6 C1 . . 121.55(5) ?
N7 C8 C9 . . 120.11(5) ?
C13 C8 C9 . . 117.85(5) ?
C13 C8 N7 . . 122.00(5) ?
C3 C2 C1 . . 120.37(6) ?
H2 C2 C1 . . 118.9(6) ?
H2 C2 C3 . . 120.7(6) ?
C2 C1 C6 . . 120.31(5) ?
N7 C1 C6 . . 117.43(6) ?
N7 C1 C2 . . 122.09(6) ?
C3 C4 C5 . . 118.43(5) ?
H4 C4 C5 . . 119.2(6) ?
H4 C4 C3 . . 122.4(6) ?
C10 C9 C8 . . 119.68(5) ?
C14 C9 C8 . . 121.91(5) ?
C14 C9 C10 . . 118.41(5) ?
H16 O16 C14 . . 110.9(8) ?
C12 C11 C10 . . 118.83(6) ?
H11 C11 C10 . . 120.7(6) ?
H11 C11 C12 . . 120.5(6) ?
C1 N7 C8 . . 129.34(5) ?
H7 N7 C8 . . 113.1(7) ?
H7 N7 C1 . . 117.5(7) ?
C12 C13 C8 . . 120.91(5) ?
H13 C13 C8 . . 119.5(6) ?
H13 C13 C12 . . 119.6(6) ?
C11 C10 C9 . . 121.44(5) ?
H10 C10 C9 . . 118.6(6) ?
H10 C10 C11 . . 119.9(6) ?
C4 C3 C2 . . 120.55(6) ?
H3 C3 C2 . . 120.6(6) ?
H3 C3 C4 . . 118.8(6) ?
C13 C12 C11 . . 121.20(6) ?
H12 C12 C11 . . 120.0(5) ?
H12 C12 C13 . . 118.7(5) ?
O16 C14 C9 . . 115.61(5) ?
O15 C14 C9 . . 123.51(5) ?
O15 C14 O16 . . 120.88(6) ?
H18A C18 C6 . . 111.5(8) ?
H18B C18 C6 . . 113.2(8) ?
H18B C18 H18A . . 104.1(13) ?
H18C C18 C6 . . 114.1(7) ?
H18C C18 H18A . . 106.5(13) ?
H18C C18 H18B . . 106.8(13) ?

loop_
_geom_bond_atom_site_label_1
_geom_bond_atom_site_label_2
_geom_bond_site_symmetry_2
_geom_bond_distance
_geom_bond_publ_flag
Cl17 C5 . 1.7373(6) ?
C5 C6 . 1.3933(8) ?
C5 C4 . 1.3850(9) ?
C6 C1 . 1.4103(9) ?
C6 C18 . 1.4957(9) ?
C8 C9 . 1.4217(7) ?
C8 N7 . 1.3679(8) ?
C8 C13 . 1.4064(8) ?
C2 C1 . 1.3965(9) ?
C2 C3 . 1.3855(9) ?
C2 H2 . 1.081(10) ?
C1 N7 . 1.3985(7) ?
C4 C3 . 1.3865(10) ?
C4 H4 . 1.086(9) ?
C9 C10 . 1.4019(8) ?
C9 C14 . 1.4625(8) ?
O16 C14 . 1.3136(7) ?
O16 H16 . 0.983(14) ?
C11 C10 . 1.3761(9) ?
C11 C12 . 1.3957(9) ?
C11 H11 . 1.085(10) ?
N7 H7 . 1.019(10) ?
C13 C12 . 1.3789(8) ?
C13 H13 . 1.089(9) ?
O15 C14 . 1.2355(8) ?
C10 H10 . 1.088(9) ?
C3 H3 . 1.098(10) ?
C12 H12 . 1.078(10) ?
C18 H18A . 1.087(12) ?
C18 H18B . 1.048(11) ?
C18 H18C . 1.052(11) ?

loop_
_geom_hbond_atom_site_label_D
_geom_hbond_atom_site_label_H
_geom_hbond_atom_site_label_A
_geom_hbond_site_symmetry_A
_geom_hbond_distance_DH
_geom_hbond_distance_HA
_geom_hbond_distance_DA
_geom_hbond_angle_DHA
N7 H7 O15 . 1.019(11) 1.800(10) 2.6469(7) 138.0(8)
O16 H16 O15 3_766 0.998(14) 1.640(14) 2.6381(8) 179.0(12)

loop_
_geom_torsion_atom_site_label_1
_geom_torsion_atom_site_label_2
_geom_torsion_atom_site_label_3
_geom_torsion_atom_site_label_4
_geom_torsion_site_symmetry_1
_geom_torsion_site_symmetry_2
_geom_torsion_site_symmetry_3
_geom_torsion_site_symmetry_4
_geom_torsion
_geom_torsion_publ_flag
Cl17 C5 C6 C1 . . . . 179.07(4) ?
Cl17 C5 C6 C18 . . . . -0.77(5) ?
Cl17 C5 C4 C3 . . . . -179.13(4) ?
C5 C6 C1 C2 . . . . -0.01(6) ?
C5 C6 C1 N7 . . . . -175.43(5) ?
C5 C4 C3 C2 . . . . 0.17(7) ?
C6 C1 C2 C3 . . . . 0.94(6) ?
C6 C1 N7 C8 . . . . -142.97(5) ?
C8 C9 C10 C11 . . . . 1.22(7) ?
C8 C9 C14 O16 . . . . 176.88(6) ?
C8 C9 C14 O15 . . . . -3.68(7) ?
C8 N7 C1 C2 . . . . 41.71(8) ?
C8 C13 C12 C11 . . . . -0.37(7) ?
C9 C10 C11 C12 . . . . 1.17(8) ?
